data_4313851
loop_
_publ_author_name
'Eric J. Schelter'
'Jitendra K. Bera'
'John Bacsa'
'Jos\'e Ram\'on Gal\'an-Mascar\'os'
'Kim R. Dunbar'

_publ_contact_author_address
;   Department of Chemistry
     Texas A&M University
     P.O. Box 30012
     College Station
     tx 77842-3012
     USA
;
_publ_contact_author_email dunbar@mail.chem.tamu.edu
_publ_contact_author_fax '+1 979 8457177'
_publ_contact_author_name '   Kim R. Dunbar'
_publ_contact_author_phone '+1 979 8455235'
_publ_section_title
;
 New Paramagnetic Re(II) Compounds with Nitrile and Cyanide Ligands
 Prepared by Homolytic Scission of Dirhenium Complexes
;
_journal_name_full 'Inorganic Chemistry'
_journal_page_first 4256
_journal_page_last 4258
_journal_paper_doi 10.1021/ic020661s
_journal_volume 42
_journal_year 2003
_chemical_compound_source 'see text'
_chemical_formula_moiety 'C47 H48 N3 P3 Re, C2 H3 N, 2(B F4)'
_chemical_formula_sum 'C49 H51 B2 F8 N4 P3 Re'
_chemical_formula_weight 1148.68
_space_group_IT_number 14
_symmetry_cell_setting monoclinic
_symmetry_space_group_name_Hall '-P 2yn'
_symmetry_space_group_name_H-M 'P 1 21/n 1'
_atom_sites_solution_hydrogens geom
_atom_sites_solution_primary direct
_atom_sites_solution_secondary difmap
_cell_angle_alpha 90.00
_cell_angle_beta 91.08(3)
_cell_angle_gamma 90.00
_cell_formula_units_Z 4
_cell_length_a 13.368(3)
_cell_length_b 18.656(4)
_cell_length_c 19.765(4)
_cell_measurement_temperature 110(2)
_cell_measurement_theta_max 28.167
_cell_measurement_theta_min 2.414
_cell_volume 4928.4(18)
_computing_cell_refinement 'SAINT (Bruker, 1998)'
_computing_data_collection 'SMART (Bruker, 2000)'
_computing_data_reduction 'SAINT (Bruker, 1998)'
_computing_structure_refinement 'SHELXL-97 (Sheldrick, 1997)'
_computing_structure_solution 'SHELXTL (Sheldrick, 1998)'
_diffrn_ambient_temperature 110(2)
_diffrn_measured_fraction_theta_full 0.959
_diffrn_measured_fraction_theta_max 0.959
_diffrn_measurement_device_type 'SMART CCD'
_diffrn_measurement_method '\w scans'
_diffrn_radiation_monochromator graphite
_diffrn_radiation_source 'fine-focus sealed tube'
_diffrn_radiation_type MoK\a
_diffrn_radiation_wavelength 0.71073
_diffrn_reflns_av_R_equivalents 0.0319
_diffrn_reflns_av_sigmaI/netI 0.0483
_diffrn_reflns_limit_h_max 17
_diffrn_reflns_limit_h_min -17
_diffrn_reflns_limit_k_max 24
_diffrn_reflns_limit_k_min -24
_diffrn_reflns_limit_l_max 26
_diffrn_reflns_limit_l_min -20
_diffrn_reflns_number 31196
_diffrn_reflns_theta_full 28.29
_diffrn_reflns_theta_max 28.29
_diffrn_reflns_theta_min 1.50
_exptl_absorpt_coefficient_mu 2.632
_exptl_absorpt_correction_T_max 0.838
_exptl_absorpt_correction_T_min 0.493
_exptl_absorpt_correction_type empirical
_exptl_crystal_colour yellow
_exptl_crystal_density_diffrn 1.548
_exptl_crystal_density_method 'not measured'
_exptl_crystal_description plate
_exptl_crystal_F_000 2300
_exptl_crystal_size_max 0.360
_exptl_crystal_size_mid 0.140
_exptl_crystal_size_min 0.042
_refine_diff_density_max 1.379
_refine_diff_density_min -0.740
_refine_diff_density_rms 0.113
_refine_ls_extinction_coef none
_refine_ls_extinction_method none
_refine_ls_goodness_of_fit_ref 0.962
_refine_ls_hydrogen_treatment mixed
_refine_ls_matrix_type full
_refine_ls_number_parameters 608
_refine_ls_number_reflns 11749
_refine_ls_number_restraints 0
_refine_ls_restrained_S_all 0.962
_refine_ls_R_factor_all 0.0418
_refine_ls_R_factor_gt 0.0279
_refine_ls_shift/su_max 1.828
_refine_ls_shift/su_mean 0.064
_refine_ls_structure_factor_coef Fsqd
_refine_ls_weighting_details 'calc w=1/[\s^2^(Fo^2^)+(0.0383P)^2^+0.0000P] where P=(Fo^2^+2Fc^2^)/3'
_refine_ls_weighting_scheme calc
_refine_ls_wR_factor_gt 0.0647
_refine_ls_wR_factor_ref 0.0744
_reflns_number_gt 9057
_reflns_number_total 11749
_reflns_threshold_expression >2sigma(I)
_cod_data_source_file ic020661s_s1_2.cif
_cod_data_source_block compound_1
_cod_depositor_comments
;
The following automatic conversions were performed:

'_symmetry_cell_setting' value 'Monoclinic' changed to 'monoclinic'
according to the built-in table from CIF Core dictionary named
'cif_core.dic' version 2.4.1 from 2010-06-29.

Automatic conversion script
Id: cif_fix_values 1646 2011-03-28 12:23:43Z adriana 

The following automatic conversions were performed:

data name '_atom_site_symetry_multiplicity' was replaced with
'_atom_site_symmetry_multiplicity' as specified in the replacement
file 'data/replacement-values/replacement_tags.lst'.

Automatic conversion script
Id: cif_correct_tags 9268 2022-04-12 08:56:07Z antanas 
;
_cod_original_cell_volume 4928.4(17)
_cod_original_sg_symbol_H-M 'P 21/n'
_cod_database_code 4313851

loop_
_symmetry_equiv_pos_as_xyz
x,y,z
1/2-x,1/2+y,1/2-z
-x,-y,-z
1/2+x,1/2-y,1/2+z

loop_
_atom_site_label
_atom_site_type_symbol
_atom_site_fract_x
_atom_site_fract_y
_atom_site_fract_z
_atom_site_U_iso_or_equiv
_atom_site_adp_type
_atom_site_occupancy
_atom_site_symmetry_multiplicity
_atom_site_calc_flag
_atom_site_refinement_flags
_atom_site_disorder_assembly
_atom_site_disorder_group
Re1 Re 0.635978(9) 0.798256(6) 0.058112(6) 0.01594(4) Uani 1 1 d . . .
P3 P 0.52101(6) 0.70625(4) 0.08898(4) 0.01719(16) Uani 1 1 d . . .
P2 P 0.75471(6) 0.70754(4) 0.03186(4) 0.01849(17) Uani 1 1 d . . .
P1 P 0.69351(6) 0.79150(4) 0.17365(4) 0.01851(17) Uani 1 1 d . . .
N3 N 0.73798(19) 0.88058(13) 0.03863(14) 0.0204(6) Uani 1 1 d . . .
N2 N 0.53229(18) 0.88128(13) 0.07016(13) 0.0187(6) Uani 1 1 d . . .
N1 N 0.59627(19) 0.81008(13) -0.04439(15) 0.0208(6) Uani 1 1 d . . .
C110 C 0.6950(2) 0.69895(16) 0.20626(17) 0.0221(7) Uani 1 1 d . . .
H11A H 0.7544 0.6935 0.2347 0.027 Uiso 1 1 calc R . .
H11B H 0.6377 0.6934 0.2353 0.027 Uiso 1 1 calc R . .
C211 C 0.8784(2) 0.74156(17) 0.00817(18) 0.0234(7) Uani 1 1 d . . .
C100 C 0.6931(2) 0.63668(16) 0.15508(17) 0.0202(7) Uani 1 1 d . . .
C30 C 0.7958(2) 0.92323(17) 0.02748(18) 0.0256(8) Uani 1 1 d . . .
C126 C 0.8378(2) 0.89934(17) 0.18468(18) 0.0269(8) Uani 1 1 d . . .
H12A H 0.7839 0.9301 0.1778 0.032 Uiso 1 1 calc R . .
C312 C 0.3883(3) 0.70934(18) -0.02262(19) 0.0285(8) Uani 1 1 d . . .
H31A H 0.4039 0.7579 -0.0249 0.034 Uiso 1 1 calc R . .
C111 C 0.6262(2) 0.84173(17) 0.23835(17) 0.0219(7) Uani 1 1 d . . .
C20 C 0.4763(2) 0.92714(17) 0.07078(18) 0.0241(7) Uani 1 1 d . . .
C321 C 0.4324(2) 0.73532(17) 0.15298(18) 0.0231(7) Uani 1 1 d . . .
C323 C 0.2970(3) 0.8170(2) 0.1802(3) 0.0487(12) Uani 1 1 d . . .
H32A H 0.2536 0.8538 0.1675 0.058 Uiso 1 1 calc R . .
C10 C 0.5816(3) 0.82166(18) -0.10104(19) 0.0254(8) Uani 1 1 d . . .
C116 C 0.5970(2) 0.91225(18) 0.22355(18) 0.0258(8) Uani 1 1 d . . .
H11B H 0.6066 0.9306 0.1804 0.031 Uiso 1 1 calc R . .
C130 C 0.5871(2) 0.62632(16) 0.12240(17) 0.0205(7) Uani 1 1 d . . .
H13A H 0.5449 0.6044 0.1560 0.025 Uiso 1 1 calc R . .
H13B H 0.5931 0.5923 0.0856 0.025 Uiso 1 1 calc R . .
C124 C 1.0146(3) 0.8827(2) 0.2021(2) 0.0333(9) Uani 1 1 d . . .
H12B H 1.0787 0.9016 0.2065 0.040 Uiso 1 1 calc R . .
C213 C 0.9705(3) 0.81673(19) -0.0681(2) 0.0328(9) Uani 1 1 d . . .
H21A H 0.9711 0.8465 -0.1058 0.039 Uiso 1 1 calc R . .
C121 C 0.8214(2) 0.82564(17) 0.18791(17) 0.0213(7) Uani 1 1 d . . .
C326 C 0.4261(3) 0.7072(2) 0.21793(19) 0.0339(9) Uani 1 1 d . . .
H32B H 0.4683 0.6699 0.2311 0.041 Uiso 1 1 calc R . .
C120 C 0.7747(2) 0.64250(17) 0.10112(17) 0.0231(7) Uani 1 1 d . . .
H12C H 0.7831 0.5955 0.0810 0.028 Uiso 1 1 calc R . .
H12D H 0.8373 0.6545 0.1241 0.028 Uiso 1 1 calc R . .
C226 C 0.8001(3) 0.60787(18) -0.07127(19) 0.0298(8) Uani 1 1 d . . .
H22A H 0.8657 0.6104 -0.0548 0.036 Uiso 1 1 calc R . .
C223 C 0.6062(3) 0.59868(18) -0.12109(18) 0.0269(8) Uani 1 1 d . . .
H22B H 0.5406 0.5955 -0.1374 0.032 Uiso 1 1 calc R . .
C115 C 0.5540(2) 0.95486(19) 0.2725(2) 0.0313(9) Uani 1 1 d . . .
H11C H 0.5358 1.0018 0.2623 0.038 Uiso 1 1 calc R . .
C212 C 0.8816(3) 0.78569(17) -0.04801(18) 0.0265(8) Uani 1 1 d . . .
H21B H 0.8231 0.7947 -0.0728 0.032 Uiso 1 1 calc R . .
C113 C 0.5655(3) 0.8581(2) 0.3518(2) 0.0324(9) Uani 1 1 d . . .
H11D H 0.5544 0.8398 0.3948 0.039 Uiso 1 1 calc R . .
C214 C 1.0574(3) 0.8035(2) -0.0322(2) 0.0422(10) Uani 1 1 d . . .
H21C H 1.1170 0.8247 -0.0451 0.051 Uiso 1 1 calc R . .
C122 C 0.9037(3) 0.78106(18) 0.1998(2) 0.0333(9) Uani 1 1 d . . .
H12D H 0.8945 0.7318 0.2037 0.040 Uiso 1 1 calc R . .
C225 C 0.7772(3) 0.56292(19) -0.1251(2) 0.0347(9) Uani 1 1 d . . .
H22C H 0.8274 0.5360 -0.1448 0.042 Uiso 1 1 calc R . .
C224 C 0.6795(3) 0.55790(18) -0.14994(19) 0.0297(8) Uani 1 1 d . . .
H22D H 0.6639 0.5272 -0.1857 0.036 Uiso 1 1 calc R . .
C112 C 0.6095(2) 0.81535(18) 0.30326(18) 0.0264(8) Uani 1 1 d . . .
H11E H 0.6281 0.7686 0.3141 0.032 Uiso 1 1 calc R . .
C221 C 0.7261(2) 0.64957(16) -0.04135(17) 0.0205(7) Uani 1 1 d . . .
C315 C 0.3406(3) 0.56485(19) -0.0174(2) 0.0348(9) Uani 1 1 d . . .
H31B H 0.3243 0.5164 -0.0155 0.042 Uiso 1 1 calc R . .
C31 C 0.8731(3) 0.9763(2) 0.0146(2) 0.0413(10) Uani 1 1 d . . .
H31C H 0.8529 1.0219 0.0323 0.062 Uiso 1 1 calc R . .
H31D H 0.8828 0.9803 -0.0332 0.062 Uiso 1 1 calc R . .
H31E H 0.9346 0.9617 0.0364 0.062 Uiso 1 1 calc R . .
C322 C 0.3644(3) 0.78960(17) 0.1336(2) 0.0350(9) Uani 1 1 d . . .
H32C H 0.3644 0.8073 0.0896 0.042 Uiso 1 1 calc R . .
C123 C 0.9992(3) 0.8097(2) 0.2057(2) 0.0400(10) Uani 1 1 d . . .
H12E H 1.0536 0.7793 0.2122 0.048 Uiso 1 1 calc R . .
C101 C 0.7159(3) 0.56827(17) 0.19625(18) 0.0275(8) Uani 1 1 d . . .
H10A H 0.7809 0.5723 0.2174 0.041 Uiso 1 1 calc R . .
H10B H 0.7147 0.5275 0.1666 0.041 Uiso 1 1 calc R . .
H10C H 0.6664 0.5624 0.2303 0.041 Uiso 1 1 calc R . .
C316 C 0.4078(2) 0.59300(17) 0.02952(18) 0.0264(8) Uani 1 1 d . . .
H31C H 0.4365 0.5635 0.0625 0.032 Uiso 1 1 calc R . .
C222 C 0.6292(2) 0.64463(17) -0.06771(17) 0.0226(7) Uani 1 1 d . . .
H22E H 0.5789 0.6725 -0.0493 0.027 Uiso 1 1 calc R . .
C311 C 0.4329(2) 0.66596(16) 0.02758(17) 0.0210(7) Uani 1 1 d . . .
C216 C 0.9670(3) 0.7278(2) 0.0432(2) 0.0475(11) Uani 1 1 d . . .
H21D H 0.9671 0.6977 0.0807 0.057 Uiso 1 1 calc R . .
C324 C 0.2946(3) 0.7895(2) 0.2450(3) 0.0502(12) Uani 1 1 d . . .
H32D H 0.2506 0.8085 0.2762 0.060 Uiso 1 1 calc R . .
C125 C 0.9333(3) 0.92718(19) 0.19164(19) 0.0310(8) Uani 1 1 d . . .
H12F H 0.9429 0.9765 0.1893 0.037 Uiso 1 1 calc R . .
C21 C 0.4032(3) 0.9844(2) 0.0739(2) 0.0426(11) Uani 1 1 d . . .
H21E H 0.3492 0.9747 0.0424 0.064 Uiso 1 1 calc R . .
H21F H 0.4343 1.0290 0.0624 0.064 Uiso 1 1 calc R . .
H21G H 0.3775 0.9873 0.1188 0.064 Uiso 1 1 calc R . .
C114 C 0.5381(3) 0.9275(2) 0.3364(2) 0.0327(9) Uani 1 1 d . . .
H11F H 0.5088 0.9561 0.3691 0.039 Uiso 1 1 calc R . .
C11 C 0.5641(3) 0.8345(2) -0.17264(18) 0.0386(10) Uani 1 1 d . . .
H11G H 0.6186 0.8152 -0.1978 0.058 Uiso 1 1 calc R . .
H11H H 0.5592 0.8851 -0.1807 0.058 Uiso 1 1 calc R . .
H11I H 0.5029 0.8116 -0.1869 0.058 Uiso 1 1 calc R . .
C313 C 0.3206(3) 0.6793(2) -0.0691(2) 0.0381(10) Uani 1 1 d . . .
H31D H 0.2906 0.7082 -0.1021 0.046 Uiso 1 1 calc R . .
C325 C 0.3575(3) 0.7340(3) 0.2634(2) 0.0484(11) Uani 1 1 d . . .
H32E H 0.3540 0.7144 0.3066 0.058 Uiso 1 1 calc R . .
C314 C 0.2975(3) 0.6074(2) -0.0668(2) 0.0393(10) Uani 1 1 d . . .
H31E H 0.2531 0.5877 -0.0985 0.047 Uiso 1 1 calc R . .
F4 F 0.22798(16) 0.09573(12) 0.13286(12) 0.0465(6) Uani 1 1 d . . .
F3 F 0.1871(2) -0.02139(13) 0.14102(15) 0.0659(8) Uani 1 1 d . . .
F2 F 0.2776(2) 0.03148(16) 0.22407(15) 0.0735(9) Uani 1 1 d . . .
B1 B 0.2006(3) 0.0420(2) 0.1782(2) 0.0362(10) Uani 1 1 d . . .
F1 F 0.11284(18) 0.05777(12) 0.20940(15) 0.0599(7) Uani 1 1 d . . .
F8 F 0.67145(19) 0.16186(12) 0.14495(13) 0.0515(6) Uani 1 1 d . . .
F7 F 0.7760(2) 0.06916(17) 0.12857(14) 0.0801(10) Uani 1 1 d . . .
F6 F 0.69800(18) 0.11975(13) 0.03948(12) 0.0514(6) Uani 1 1 d . . .
F5 F 0.6105(2) 0.05451(15) 0.11358(17) 0.0840(10) Uani 1 1 d . . .
B2 B 0.6891(3) 0.1014(2) 0.1069(2) 0.0341(10) Uani 1 1 d . . .
C2S C 0.1080(3) 0.61989(19) 0.1580(2) 0.0332(9) Uani 1 1 d . . .
N1S N 0.2136(3) 0.6290(2) 0.1391(3) 0.0840(16) Uani 1 1 d . . .
C1S C 0.0273(2) 0.61391(18) 0.17162(18) 0.0251(7) Uani 1 1 d . . .
H1S1 H -0.0046 0.6600 0.1705 0.038 Uiso 1 1 calc R . .
H1S2 H 0.0230 0.5940 0.2163 0.038 Uiso 1 1 calc R . .
H1S3 H -0.0056 0.5826 0.1398 0.038 Uiso 1 1 calc R . .
C215 C 1.0559(3) 0.7591(3) 0.0225(2) 0.0572(14) Uani 1 1 d . . .
H21E H 1.1150 0.7495 0.0463 0.069 Uiso 1 1 calc R . .

loop_
_atom_site_aniso_label
_atom_site_aniso_U_11
_atom_site_aniso_U_22
_atom_site_aniso_U_33
_atom_site_aniso_U_23
_atom_site_aniso_U_13
_atom_site_aniso_U_12
Re1 0.01465(6) 0.01433(6) 0.01883(7) 0.00146(6) 0.00000(4) -0.00119(5)
P3 0.0161(4) 0.0140(4) 0.0215(4) 0.0004(3) 0.0003(3) -0.0013(3)
P2 0.0157(4) 0.0173(4) 0.0224(4) 0.0020(4) 0.0004(3) 0.0003(3)
P1 0.0173(4) 0.0170(4) 0.0212(4) 0.0004(3) -0.0016(3) -0.0017(3)
N3 0.0196(13) 0.0197(13) 0.0221(15) 0.0004(12) 0.0031(11) 0.0010(11)
N2 0.0177(13) 0.0177(13) 0.0206(15) 0.0027(11) 0.0002(11) -0.0036(11)
N1 0.0214(14) 0.0168(13) 0.0241(16) 0.0006(12) -0.0009(12) 0.0004(11)
C110 0.0214(16) 0.0207(15) 0.0239(18) 0.0029(15) -0.0037(13) -0.0021(13)
C211 0.0172(16) 0.0235(17) 0.030(2) -0.0026(15) 0.0035(14) -0.0019(13)
C100 0.0191(16) 0.0172(15) 0.0241(18) 0.0008(13) -0.0014(14) 0.0007(12)
C30 0.0236(17) 0.0220(16) 0.031(2) -0.0006(15) 0.0038(15) 0.0006(14)
C126 0.0255(17) 0.0215(16) 0.033(2) -0.0034(15) -0.0017(15) -0.0009(14)
C312 0.0256(17) 0.0255(18) 0.034(2) 0.0004(16) -0.0063(16) 0.0014(14)
C111 0.0165(15) 0.0235(16) 0.0256(19) -0.0039(14) -0.0023(14) -0.0014(13)
C20 0.0232(17) 0.0236(17) 0.0256(19) -0.0002(15) -0.0006(14) -0.0024(14)
C321 0.0207(16) 0.0172(15) 0.032(2) -0.0055(14) 0.0057(14) -0.0070(13)
C323 0.035(2) 0.0247(19) 0.088(4) -0.005(2) 0.030(2) -0.0026(17)
C10 0.0251(18) 0.0213(16) 0.030(2) -0.0010(15) 0.0010(15) 0.0020(14)
C116 0.0212(17) 0.0302(18) 0.0258(19) 0.0002(15) -0.0033(14) 0.0012(14)
C130 0.0217(16) 0.0162(15) 0.0237(18) 0.0006(13) 0.0009(14) -0.0002(12)
C124 0.0228(18) 0.037(2) 0.039(2) -0.0011(18) -0.0057(16) -0.0069(16)
C213 0.034(2) 0.0279(18) 0.037(2) -0.0002(16) 0.0132(17) -0.0043(16)
C121 0.0195(16) 0.0222(15) 0.0220(18) 0.0001(14) -0.0025(14) -0.0024(13)
C326 0.0235(18) 0.049(2) 0.029(2) -0.0055(19) 0.0041(15) -0.0030(17)
C120 0.0194(16) 0.0227(16) 0.0271(19) 0.0056(14) -0.0015(14) 0.0031(13)
C226 0.0226(17) 0.0303(18) 0.037(2) -0.0028(17) 0.0016(15) 0.0011(15)
C223 0.0280(18) 0.0275(18) 0.0250(19) -0.0008(15) -0.0015(15) 0.0006(15)
C115 0.0229(18) 0.0283(18) 0.043(2) -0.0084(17) -0.0022(16) 0.0034(15)
C212 0.0248(18) 0.0256(18) 0.029(2) 0.0007(15) 0.0052(15) -0.0002(14)
C113 0.0304(19) 0.037(2) 0.030(2) -0.0050(17) 0.0057(16) -0.0078(16)
C214 0.027(2) 0.047(2) 0.053(3) 0.000(2) 0.0080(19) -0.0125(18)
C122 0.0239(18) 0.0242(18) 0.051(3) 0.0074(17) -0.0120(18) -0.0022(14)
C225 0.032(2) 0.0301(19) 0.042(2) -0.0120(18) 0.0108(17) 0.0045(16)
C224 0.038(2) 0.0236(17) 0.028(2) -0.0031(15) 0.0043(16) -0.0032(15)
C112 0.0259(18) 0.0236(17) 0.030(2) -0.0051(15) 0.0009(15) -0.0049(14)
C221 0.0225(16) 0.0181(15) 0.0210(18) 0.0020(13) 0.0025(14) 0.0000(13)
C315 0.0291(19) 0.0215(17) 0.053(3) -0.0108(18) -0.0076(18) -0.0057(15)
C31 0.031(2) 0.031(2) 0.062(3) -0.002(2) 0.013(2) -0.0134(17)
C322 0.0285(19) 0.0209(18) 0.056(3) 0.0018(17) 0.0172(18) -0.0033(15)
C123 0.0209(18) 0.037(2) 0.061(3) 0.011(2) -0.0094(18) -0.0001(16)
C101 0.0320(19) 0.0198(16) 0.030(2) 0.0060(15) -0.0047(16) 0.0033(14)
C316 0.0242(17) 0.0211(17) 0.034(2) -0.0036(15) -0.0004(15) -0.0016(14)
C222 0.0230(17) 0.0218(16) 0.0231(19) 0.0000(14) 0.0028(14) 0.0022(13)
C311 0.0171(15) 0.0189(15) 0.0270(19) -0.0024(14) 0.0006(14) -0.0008(13)
C216 0.025(2) 0.075(3) 0.043(3) 0.023(2) -0.0018(18) -0.008(2)
C324 0.040(2) 0.051(3) 0.061(3) -0.026(2) 0.025(2) -0.007(2)
C125 0.0313(19) 0.0266(18) 0.035(2) -0.0049(16) 0.0007(17) -0.0091(15)
C21 0.037(2) 0.031(2) 0.060(3) -0.004(2) 0.000(2) 0.0154(17)
C114 0.0232(18) 0.039(2) 0.036(2) -0.0155(18) 0.0054(16) 0.0000(16)
C11 0.045(2) 0.048(2) 0.022(2) -0.0008(18) -0.0041(18) 0.0067(19)
C313 0.032(2) 0.036(2) 0.046(3) 0.0008(19) -0.0166(19) 0.0025(17)
C325 0.034(2) 0.079(3) 0.032(2) -0.015(2) 0.0087(18) -0.006(2)
C314 0.0281(19) 0.038(2) 0.051(3) -0.013(2) -0.0149(18) 0.0001(17)
F4 0.0459(14) 0.0373(13) 0.0566(16) 0.0227(12) 0.0075(12) -0.0016(10)
F3 0.0803(19) 0.0424(15) 0.076(2) -0.0078(14) 0.0366(16) -0.0142(14)
F2 0.0631(18) 0.099(2) 0.0580(18) 0.0409(17) -0.0086(15) -0.0115(16)
B1 0.036(2) 0.033(2) 0.040(3) 0.012(2) 0.008(2) 0.000(2)
F1 0.0514(16) 0.0402(14) 0.089(2) 0.0011(14) 0.0337(14) 0.0010(12)
F8 0.0612(16) 0.0379(13) 0.0552(17) -0.0091(12) -0.0042(13) 0.0050(12)
F7 0.080(2) 0.111(2) 0.0495(18) 0.0058(17) -0.0026(15) 0.0578(18)
F6 0.0607(16) 0.0522(15) 0.0412(15) 0.0055(12) -0.0051(12) 0.0012(12)
F5 0.097(2) 0.0509(17) 0.105(3) -0.0093(17) 0.032(2) -0.0362(16)
B2 0.037(2) 0.031(2) 0.035(3) 0.004(2) -0.001(2) 0.0030(19)
C2S 0.040(2) 0.0254(19) 0.034(2) 0.0001(16) -0.0016(18) -0.0013(17)
N1S 0.052(3) 0.069(3) 0.132(5) 0.001(3) 0.023(3) -0.015(2)
C1S 0.0253(18) 0.0253(17) 0.0247(19) 0.0090(15) -0.0045(15) 0.0016(15)
C215 0.022(2) 0.093(4) 0.056(3) 0.021(3) -0.008(2) -0.012(2)

loop_
_atom_type_symbol
_atom_type_description
_atom_type_scat_dispersion_real
_atom_type_scat_dispersion_imag
_atom_type_scat_source
C C 0.0033 0.0016 'International Tables Vol C Tables 4.2.6.8 and 6.1.1.4'
H H 0.0000 0.0000 'International Tables Vol C Tables 4.2.6.8 and 6.1.1.4'
B B 0.0013 0.0007 'International Tables Vol C Tables 4.2.6.8 and 6.1.1.4'
N N 0.0061 0.0033 'International Tables Vol C Tables 4.2.6.8 and 6.1.1.4'
F F 0.0171 0.0103 'International Tables Vol C Tables 4.2.6.8 and 6.1.1.4'
P P 0.1023 0.0942 'International Tables Vol C Tables 4.2.6.8 and 6.1.1.4'
Re Re -1.0185 7.2310 'International Tables Vol C Tables 4.2.6.8 and 6.1.1.4'

loop_
_geom_angle_atom_site_label_1
_geom_angle_atom_site_label_2
_geom_angle_atom_site_label_3
_geom_angle
_geom_angle_site_symmetry_1
_geom_angle_site_symmetry_3
_geom_angle_publ_flag
N2 Re1 N3 85.02(10) . . ?
N2 Re1 N1 82.88(10) . . ?
N3 Re1 N1 84.20(10) . . ?
N2 Re1 P2 173.79(7) . . ?
N3 Re1 P2 92.41(7) . . ?
N1 Re1 P2 91.25(8) . . ?
N2 Re1 P3 94.12(7) . . ?
N3 Re1 P3 175.80(8) . . ?
N1 Re1 P3 99.78(7) . . ?
P2 Re1 P3 88.84(3) . . ?
N2 Re1 P1 97.56(8) . . ?
N3 Re1 P1 90.88(8) . . ?
N1 Re1 P1 175.01(7) . . ?
P2 Re1 P1 88.11(3) . . ?
P3 Re1 P1 85.16(3) . . ?
C321 P3 C311 99.36(15) . . ?
C321 P3 C130 107.63(16) . . ?
C311 P3 C130 101.66(14) . . ?
C321 P3 Re1 113.01(10) . . ?
C311 P3 Re1 122.19(11) . . ?
C130 P3 Re1 111.42(10) . . ?
C211 P2 C221 100.19(15) . . ?
C211 P2 C120 107.29(15) . . ?
C221 P2 C120 102.82(15) . . ?
C211 P2 Re1 114.56(11) . . ?
C221 P2 Re1 117.32(11) . . ?
C120 P2 Re1 113.16(11) . . ?
C111 P1 C121 100.55(15) . . ?
C111 P1 C110 103.69(15) . . ?
C121 P1 C110 105.48(15) . . ?
C111 P1 Re1 118.93(11) . . ?
C121 P1 Re1 114.06(12) . . ?
C110 P1 Re1 112.53(11) . . ?
C30 N3 Re1 177.4(3) . . ?
C20 N2 Re1 174.1(3) . . ?
C10 N1 Re1 173.3(3) . . ?
C100 C110 P1 118.5(2) . . ?
C212 C211 C216 118.2(3) . . ?
C212 C211 P2 116.9(2) . . ?
C216 C211 P2 124.9(3) . . ?
C110 C100 C101 106.1(3) . . ?
C110 C100 C120 113.4(3) . . ?
C101 C100 C120 106.7(3) . . ?
C110 C100 C130 111.7(3) . . ?
C101 C100 C130 106.6(2) . . ?
C120 C100 C130 111.8(3) . . ?
N3 C30 C31 177.7(4) . . ?
C125 C126 C121 120.8(3) . . ?
C313 C312 C311 119.7(3) . . ?
C112 C111 C116 118.3(3) . . ?
C112 C111 P1 123.3(3) . . ?
C116 C111 P1 118.2(3) . . ?
N2 C20 C21 177.8(4) . . ?
C326 C321 C322 118.2(3) . . ?
C326 C321 P3 125.3(3) . . ?
C322 C321 P3 116.6(3) . . ?
C324 C323 C322 120.2(4) . . ?
N1 C10 C11 178.6(4) . . ?
C115 C116 C111 120.7(3) . . ?
C100 C130 P3 118.2(2) . . ?
C123 C124 C125 119.0(3) . . ?
C214 C213 C212 119.9(4) . . ?
C126 C121 C122 118.1(3) . . ?
C126 C121 P1 118.7(2) . . ?
C122 C121 P1 123.1(3) . . ?
C325 C326 C321 120.9(4) . . ?
C100 C120 P2 117.6(2) . . ?
C225 C226 C221 120.9(3) . . ?
C224 C223 C222 120.5(3) . . ?
C114 C115 C116 119.9(3) . . ?
C211 C212 C213 121.2(3) . . ?
C114 C113 C112 120.1(4) . . ?
C215 C214 C213 119.6(4) . . ?
C123 C122 C121 120.4(3) . . ?
C226 C225 C224 120.4(3) . . ?
C223 C224 C225 119.3(3) . . ?
C113 C112 C111 120.7(3) . . ?
C222 C221 C226 117.8(3) . . ?
C222 C221 P2 120.8(2) . . ?
C226 C221 P2 121.4(3) . . ?
C314 C315 C316 121.0(3) . . ?
C323 C322 C321 120.2(4) . . ?
C124 C123 C122 120.9(3) . . ?
C315 C316 C311 120.2(3) . . ?
C223 C222 C221 121.1(3) . . ?
C316 C311 C312 118.7(3) . . ?
C316 C311 P3 122.0(3) . . ?
C312 C311 P3 119.3(2) . . ?
C211 C216 C215 120.1(4) . . ?
C323 C324 C325 119.9(4) . . ?
C124 C125 C126 120.8(3) . . ?
C113 C114 C115 120.2(4) . . ?
C314 C313 C312 120.8(4) . . ?
C324 C325 C326 120.5(4) . . ?
C315 C314 C313 119.6(3) . . ?
F1 B1 F2 111.8(4) . . ?
F1 B1 F4 111.8(3) . . ?
F2 B1 F4 108.9(3) . . ?
F1 B1 F3 108.4(3) . . ?
F2 B1 F3 108.3(4) . . ?
F4 B1 F3 107.6(4) . . ?
F7 B2 F5 109.6(4) . . ?
F7 B2 F8 110.0(3) . . ?
F5 B2 F8 109.2(4) . . ?
F7 B2 F6 108.8(4) . . ?
F5 B2 F6 109.2(4) . . ?
F8 B2 F6 110.0(3) . . ?
C1S C2S N1S 178.8(5) . . ?
C214 C215 C216 121.0(4) . . ?

loop_
_geom_bond_atom_site_label_1
_geom_bond_atom_site_label_2
_geom_bond_distance
_geom_bond_site_symmetry_2
_geom_bond_publ_flag
Re1 N2 2.095(3) . ?
Re1 N3 2.094(3) . ?
Re1 N1 2.096(3) . ?
Re1 P2 2.3841(9) . ?
Re1 P3 2.3907(9) . ?
Re1 P1 2.3991(10) . ?
P3 C321 1.831(3) . ?
P3 C311 1.836(3) . ?
P3 C130 1.849(3) . ?
P2 C211 1.839(3) . ?
P2 C221 1.841(3) . ?
P2 C120 1.845(3) . ?
P1 C111 1.835(3) . ?
P1 C121 1.841(3) . ?
P1 C110 1.843(3) . ?
N3 C30 1.134(4) . ?
N2 C20 1.137(4) . ?
N1 C10 1.154(4) . ?
C110 C100 1.540(4) . ?
C211 C212 1.384(5) . ?
C211 C216 1.385(5) . ?
C100 C101 1.541(4) . ?
C100 C120 1.544(5) . ?
C100 C130 1.558(4) . ?
C30 C31 1.457(5) . ?
C126 C125 1.383(4) . ?
C126 C121 1.394(4) . ?
C312 C313 1.396(5) . ?
C312 C311 1.404(5) . ?
C111 C112 1.396(5) . ?
C111 C116 1.402(4) . ?
C20 C21 1.450(5) . ?
C321 C326 1.391(5) . ?
C321 C322 1.409(5) . ?
C323 C324 1.381(7) . ?
C323 C322 1.398(6) . ?
C10 C11 1.450(5) . ?
C116 C115 1.385(5) . ?
C124 C123 1.379(5) . ?
C124 C125 1.379(5) . ?
C213 C214 1.373(5) . ?
C213 C212 1.386(5) . ?
C121 C122 1.395(5) . ?
C326 C325 1.389(5) . ?
C226 C225 1.385(5) . ?
C226 C221 1.398(5) . ?
C223 C224 1.373(5) . ?
C223 C222 1.389(4) . ?
C115 C114 1.382(5) . ?
C113 C114 1.379(5) . ?
C113 C112 1.386(5) . ?
C214 C215 1.362(6) . ?
C122 C123 1.387(5) . ?
C225 C224 1.389(5) . ?
C221 C222 1.391(4) . ?
C315 C314 1.378(5) . ?
C315 C316 1.382(5) . ?
C316 C311 1.402(4) . ?
C216 C215 1.392(5) . ?
C324 C325 1.379(6) . ?
C313 C314 1.377(5) . ?
F4 B1 1.398(5) . ?
F3 B1 1.402(5) . ?
F2 B1 1.373(5) . ?
B1 F1 1.368(5) . ?
F8 B2 1.378(5) . ?
F7 B2 1.369(5) . ?
F6 B2 1.384(5) . ?
F5 B2 1.376(5) . ?
C2S C1S 1.123(5) . ?
C2S N1S 1.476(5) . ?
